data_7210988
loop_
_publ_author_name
'Hu, Fei-Long'
'Mi, Yan'
'Gu, Yun-Qiong'
'Zhu, Li-Gang'
'Yang, Sheng-Lan'
'Wei, Han'
'Lang, Jian-Ping'

_publ_section_title
;
 Structure diversities of ten entangled coordination polymers assembled
 from reactions of Co(ii) or Ni(ii) salts with 5-(pyridin-4-yl)isophthalic
 acid in the absence or presence of auxiliary N-donor ligands
;
_journal_issue 45
_journal_name_full CrystEngComm
_journal_page_first 9553
_journal_paper_doi 10.1039/c3ce41059e
_journal_volume 15
_journal_year 2013
_chemical_formula_sum 'C14 H0 N Ni O5'
_chemical_formula_weight 320.86
_chemical_name_systematic
; 
 ? 
;
_space_group_IT_number 2
_symmetry_space_group_name_Hall '-P 1'
_symmetry_space_group_name_H-M 'P -1'
_atom_sites_solution_hydrogens geom
_atom_sites_solution_primary direct
_atom_sites_solution_secondary difmap
_audit_creation_method SHELXL-97
_cell_angle_alpha 114.141(5)
_cell_angle_beta 99.715(5)
_cell_angle_gamma 103.757(6)
_cell_formula_units_Z 2
_cell_length_a 7.233(3)
_cell_length_b 10.039(5)
_cell_length_c 10.219(5)
_cell_measurement_temperature 293(2)
_cell_volume 627.4(5)
_computing_structure_refinement 'SHELXL-97 (Sheldrick, 1997)'
_computing_structure_solution 'SHELXS-97 (Sheldrick, 1990)'
_diffrn_ambient_temperature 293(2)
_diffrn_measured_fraction_theta_full 0.980
_diffrn_measured_fraction_theta_max 0.980
_diffrn_radiation_monochromator graphite
_diffrn_radiation_source 'fine-focus sealed tube'
_diffrn_radiation_type MoK\a
_diffrn_radiation_wavelength 0.71073
_diffrn_reflns_av_R_equivalents 0.0217
_diffrn_reflns_av_sigmaI/netI 0.0418
_diffrn_reflns_limit_h_max 8
_diffrn_reflns_limit_h_min -7
_diffrn_reflns_limit_k_max 9
_diffrn_reflns_limit_k_min -11
_diffrn_reflns_limit_l_max 12
_diffrn_reflns_limit_l_min -12
_diffrn_reflns_number 3507
_diffrn_reflns_theta_full 25.00
_diffrn_reflns_theta_max 25.00
_diffrn_reflns_theta_min 2.29
_exptl_absorpt_coefficient_mu 1.566
_exptl_crystal_density_diffrn 1.698
_exptl_crystal_density_method 'not measured'
_exptl_crystal_F_000 318
_refine_diff_density_max 0.670
_refine_diff_density_min -0.513
_refine_diff_density_rms 0.091
_refine_ls_extinction_method none
_refine_ls_goodness_of_fit_ref 1.044
_refine_ls_hydrogen_treatment mixed
_refine_ls_matrix_type full
_refine_ls_number_parameters 190
_refine_ls_number_reflns 2166
_refine_ls_number_restraints 0
_refine_ls_restrained_S_all 1.044
_refine_ls_R_factor_all 0.0514
_refine_ls_R_factor_gt 0.0403
_refine_ls_shift/su_max 0.000
_refine_ls_shift/su_mean 0.000
_refine_ls_structure_factor_coef Fsqd
_refine_ls_weighting_details 'calc w=1/[\s^2^(Fo^2^)+(0.0454P)^2^+1.1702P] where P=(Fo^2^+2Fc^2^)/3'
_refine_ls_weighting_scheme calc
_refine_ls_wR_factor_gt 0.0970
_refine_ls_wR_factor_ref 0.1027
_reflns_number_gt 1832
_reflns_number_total 2166
_reflns_threshold_expression >2sigma(I)
_cod_data_source_file c3ce41059e.txt
_cod_data_source_block 1
_cod_database_code 7210988

loop_
_symmetry_equiv_pos_as_xyz
'x, y, z'
'-x, -y, -z'

loop_
_atom_site_label
_atom_site_type_symbol
_atom_site_fract_x
_atom_site_fract_y
_atom_site_fract_z
_atom_site_U_iso_or_equiv
_atom_site_adp_type
_atom_site_occupancy
_atom_site_symmetry_multiplicity
_atom_site_calc_flag
_atom_site_refinement_flags
Ni1 Ni 0.08554(7) 0.87656(6) -0.11572(5) 0.02355(18) Uani 1 1 d .
O1 O 0.1064(4) 0.6689(3) -0.1390(3) 0.0258(6) Uani 1 1 d .
O2 O 0.3122(4) 0.8747(3) 0.0640(3) 0.0278(6) Uani 1 1 d .
O3 O 0.3071(4) 0.8952(4) -0.2201(3) 0.0383(7) Uani 1 1 d .
H3B H 0.4432 0.9431 -0.1781 0.046 Uiso 1 1 d R
H3 H 0.2589 0.8854 -0.3035 0.046 Uiso 1 1 d R
O4 O 0.1078(5) 0.1388(3) -0.2306(3) 0.0379(8) Uani 1 1 d .
O5 O 0.1116(4) 0.1049(3) -0.0263(3) 0.0253(6) Uani 1 1 d .
O6 O 0.8231(7) 0.0872(5) 0.4832(5) 0.0773(13) Uani 1 1 d .
H6A H 0.8510 0.2008 0.5627 0.093 Uiso 1 1 d R
H6B H 0.8994 0.1010 0.5890 0.093 Uiso 1 1 d R
C1 C 0.1464(6) 0.1905(4) -0.0936(4) 0.0233(8) Uani 1 1 d .
C2 C 0.2416(5) 0.3625(4) 0.0074(4) 0.0200(8) Uani 1 1 d .
C3 C 0.2049(5) 0.4631(4) -0.0470(4) 0.0192(8) Uani 1 1 d .
H3A H 0.1260 0.4237 -0.1453 0.023 Uiso 1 1 calc R
C4 C 0.2867(5) 0.6231(4) 0.0462(4) 0.0186(8) Uani 1 1 d .
C5 C 0.4059(5) 0.6818(4) 0.1921(4) 0.0222(8) Uani 1 1 d .
H5 H 0.4575 0.7886 0.2544 0.027 Uiso 1 1 calc R
C6 C 0.4495(5) 0.5826(4) 0.2468(4) 0.0206(8) Uani 1 1 d .
C7 C 0.3646(5) 0.4224(4) 0.1530(4) 0.0219(8) Uani 1 1 d .
H7 H 0.3907 0.3549 0.1885 0.026 Uiso 1 1 calc R
C8 C 0.5880(5) 0.6461(4) 0.3997(4) 0.0221(8) Uani 1 1 d .
C9 C 0.5961(6) 0.7828(5) 0.5182(4) 0.0291(9) Uani 1 1 d .
H9 H 0.5079 0.8331 0.5041 0.035 Uiso 1 1 calc R
C10 C 0.7352(6) 0.8444(5) 0.6574(4) 0.0287(9) Uani 1 1 d .
H10 H 0.7385 0.9365 0.7346 0.034 Uiso 1 1 calc R
C11 C 0.8523(7) 0.6413(5) 0.5724(4) 0.0346(10) Uani 1 1 d .
H11 H 0.9380 0.5910 0.5912 0.041 Uiso 1 1 calc R
C12 C 0.7192(6) 0.5736(5) 0.4311(4) 0.0307(10) Uani 1 1 d .
H12 H 0.7166 0.4798 0.3567 0.037 Uiso 1 1 calc R
C13 C 0.2363(5) 0.7289(4) -0.0128(4) 0.0214(8) Uani 1 1 d .
N1 N 0.8647(5) 0.7775(4) 0.6855(3) 0.0245(7) Uani 1 1 d .

loop_
_atom_site_aniso_label
_atom_site_aniso_U_11
_atom_site_aniso_U_22
_atom_site_aniso_U_33
_atom_site_aniso_U_23
_atom_site_aniso_U_13
_atom_site_aniso_U_12
Ni1 0.0289(3) 0.0182(3) 0.0195(3) 0.0087(2) -0.0014(2) 0.0076(2)
O1 0.0307(15) 0.0242(15) 0.0205(14) 0.0126(12) -0.0020(11) 0.0092(12)
O2 0.0344(16) 0.0192(15) 0.0273(14) 0.0117(12) 0.0025(12) 0.0080(12)
O3 0.0308(16) 0.0454(19) 0.0334(16) 0.0187(15) 0.0043(13) 0.0077(14)
O4 0.059(2) 0.0245(16) 0.0183(15) 0.0072(12) 0.0017(13) 0.0066(14)
O5 0.0346(15) 0.0155(14) 0.0239(14) 0.0102(11) 0.0038(12) 0.0072(12)
O6 0.089(3) 0.088(3) 0.067(3) 0.046(3) 0.018(2) 0.036(3)
C1 0.027(2) 0.017(2) 0.025(2) 0.0104(17) 0.0035(16) 0.0077(16)
C2 0.0205(19) 0.0186(19) 0.0189(18) 0.0088(16) 0.0028(15) 0.0051(15)
C3 0.0202(18) 0.0175(19) 0.0176(18) 0.0081(15) 0.0019(14) 0.0052(15)
C4 0.0179(18) 0.022(2) 0.0230(19) 0.0150(16) 0.0074(15) 0.0088(15)
C5 0.025(2) 0.0181(19) 0.0211(19) 0.0095(16) 0.0033(16) 0.0055(16)
C6 0.0194(18) 0.024(2) 0.0174(18) 0.0102(16) 0.0024(15) 0.0062(15)
C7 0.025(2) 0.022(2) 0.0242(19) 0.0150(17) 0.0056(16) 0.0096(16)
C8 0.0233(19) 0.023(2) 0.0180(18) 0.0106(16) 0.0019(15) 0.0049(16)
C9 0.031(2) 0.028(2) 0.024(2) 0.0083(18) 0.0002(17) 0.0155(18)
C10 0.031(2) 0.028(2) 0.0181(19) 0.0047(17) 0.0008(16) 0.0111(18)
C11 0.037(2) 0.038(3) 0.026(2) 0.013(2) -0.0006(19) 0.021(2)
C12 0.040(2) 0.027(2) 0.0182(19) 0.0054(17) -0.0012(17) 0.0164(19)
C13 0.026(2) 0.020(2) 0.0230(19) 0.0135(17) 0.0075(16) 0.0096(16)
N1 0.0267(17) 0.0248(18) 0.0193(16) 0.0107(14) 0.0002(13) 0.0082(14)

loop_
_atom_type_symbol
_atom_type_description
_atom_type_scat_dispersion_real
_atom_type_scat_dispersion_imag
_atom_type_scat_source
C C 0.0033 0.0016 'International Tables Vol C Tables 4.2.6.8 and 6.1.1.4'
H H 0.0000 0.0000 'International Tables Vol C Tables 4.2.6.8 and 6.1.1.4'
N N 0.0061 0.0033 'International Tables Vol C Tables 4.2.6.8 and 6.1.1.4'
Ni Ni 0.3393 1.1124 'International Tables Vol C Tables 4.2.6.8 and 6.1.1.4'
O O 0.0106 0.0060 'International Tables Vol C Tables 4.2.6.8 and 6.1.1.4'

loop_
_geom_angle_atom_site_label_1
_geom_angle_atom_site_label_2
_geom_angle_atom_site_label_3
_geom_angle
_geom_angle_site_symmetry_1
_geom_angle_site_symmetry_3
O5 Ni1 N1 103.01(11) 1_565 1_454
O5 Ni1 O1 162.41(10) 1_565 .
N1 Ni1 O1 93.87(11) 1_454 .
O5 Ni1 O3 95.52(11) 1_565 .
N1 Ni1 O3 91.96(13) 1_454 .
O1 Ni1 O3 88.75(12) . .
O5 Ni1 O5 77.07(11) 1_565 2_565
N1 Ni1 O5 96.10(12) 1_454 2_565
O1 Ni1 O5 96.43(10) . 2_565
O3 Ni1 O5 170.09(11) . 2_565
O5 Ni1 O2 102.23(10) 1_565 .
N1 Ni1 O2 154.73(12) 1_454 .
O1 Ni1 O2 60.87(10) . .
O3 Ni1 O2 86.97(11) . .
O5 Ni1 O2 88.19(10) 2_565 .
O5 Ni1 C13 132.19(11) 1_565 .
N1 Ni1 C13 124.36(13) 1_454 .
O1 Ni1 C13 30.53(11) . .
O3 Ni1 C13 89.46(12) . .
O5 Ni1 C13 90.74(11) 2_565 .
O2 Ni1 C13 30.45(11) . .
C13 O1 Ni1 94.1(2) . .
C13 O2 Ni1 84.6(2) . .
Ni1 O3 H3B 129.5 . .
Ni1 O3 H3 109.7 . .
H3B O3 H3 116.9 . .
C1 O5 Ni1 124.8(2) . 1_545
C1 O5 Ni1 124.0(2) . 2_565
Ni1 O5 Ni1 102.93(11) 1_545 2_565
H6A O6 H6B 72.7 . .
O4 C1 O5 124.3(4) . .
O4 C1 C2 119.6(3) . .
O5 C1 C2 116.0(3) . .
C7 C2 C3 119.7(3) . .
C7 C2 C1 121.4(3) . .
C3 C2 C1 118.8(3) . .
C4 C3 C2 119.8(3) . .
C4 C3 H3A 120.1 . .
C2 C3 H3A 120.1 . .
C5 C4 C3 120.1(3) . .
C5 C4 C13 121.1(3) . .
C3 C4 C13 118.7(3) . .
C4 C5 C6 120.8(3) . .
C4 C5 H5 119.6 . .
C6 C5 H5 119.6 . .
C5 C6 C7 118.6(3) . .
C5 C6 C8 120.6(3) . .
C7 C6 C8 120.7(3) . .
C2 C7 C6 120.9(3) . .
C2 C7 H7 119.6 . .
C6 C7 H7 119.6 . .
C9 C8 C12 116.7(3) . .
C9 C8 C6 121.5(3) . .
C12 C8 C6 121.9(3) . .
C10 C9 C8 120.2(4) . .
C10 C9 H9 119.9 . .
C8 C9 H9 119.9 . .
N1 C10 C9 122.9(4) . .
N1 C10 H10 118.6 . .
C9 C10 H10 118.6 . .
N1 C11 C12 123.3(4) . .
N1 C11 H11 118.4 . .
C12 C11 H11 118.4 . .
C11 C12 C8 119.7(4) . .
C11 C12 H12 120.1 . .
C8 C12 H12 120.1 . .
O2 C13 O1 120.0(3) . .
O2 C13 C4 121.6(3) . .
O1 C13 C4 118.3(3) . .
O2 C13 Ni1 64.92(19) . .
O1 C13 Ni1 55.36(18) . .
C4 C13 Ni1 168.9(3) . .
C10 N1 C11 117.2(3) . .
C10 N1 Ni1 123.2(3) . 1_656
C11 N1 Ni1 119.6(3) . 1_656

loop_
_geom_bond_atom_site_label_1
_geom_bond_atom_site_label_2
_geom_bond_distance
_geom_bond_site_symmetry_2
Ni1 O5 2.037(3) 1_565
Ni1 N1 2.041(3) 1_454
Ni1 O1 2.045(3) .
Ni1 O3 2.083(3) .
Ni1 O5 2.186(3) 2_565
Ni1 O2 2.256(3) .
Ni1 C13 2.479(4) .
O1 C13 1.263(4) .
O2 C13 1.262(4) .
O3 H3B 0.9207 .
O3 H3 0.8200 .
O4 C1 1.230(5) .
O5 C1 1.309(4) .
O5 Ni1 2.037(3) 1_545
O5 Ni1 2.186(3) 2_565
O6 H6A 1.0389 .
O6 H6B 1.0645 .
C1 C2 1.502(5) .
C2 C7 1.391(5) .
C2 C3 1.392(5) .
C3 C4 1.394(5) .
C3 H3A 0.9300 .
C4 C5 1.386(5) .
C4 C13 1.503(5) .
C5 C6 1.396(5) .
C5 H5 0.9300 .
C6 C7 1.398(5) .
C6 C8 1.485(5) .
C7 H7 0.9300 .
C8 C9 1.390(5) .
C8 C12 1.397(5) .
C9 C10 1.385(5) .
C9 H9 0.9300 .
C10 N1 1.333(5) .
C10 H10 0.9300 .
C11 N1 1.351(5) .
C11 C12 1.375(5) .
C11 H11 0.9300 .
C12 H12 0.9300 .
N1 Ni1 2.041(3) 1_656

loop_
_geom_torsion_atom_site_label_1
_geom_torsion_atom_site_label_2
_geom_torsion_atom_site_label_3
_geom_torsion_atom_site_label_4
_geom_torsion
_geom_torsion_site_symmetry_1
_geom_torsion_site_symmetry_4
O5 Ni1 O1 C13 -13.4(5) 1_565 .
N1 Ni1 O1 C13 -177.1(2) 1_454 .
O3 Ni1 O1 C13 91.1(2) . .
O5 Ni1 O1 C13 -80.5(2) 2_565 .
O2 Ni1 O1 C13 3.8(2) . .
O5 Ni1 O2 C13 170.9(2) 1_565 .
N1 Ni1 O2 C13 -5.9(4) 1_454 .
O1 Ni1 O2 C13 -3.8(2) . .
O3 Ni1 O2 C13 -94.1(2) . .
O5 Ni1 O2 C13 94.5(2) 2_565 .
Ni1 O5 C1 O4 23.6(5) 1_545 .
Ni1 O5 C1 O4 -119.3(4) 2_565 .
Ni1 O5 C1 C2 -155.8(2) 1_545 .
Ni1 O5 C1 C2 61.4(4) 2_565 .
O4 C1 C2 C7 -151.3(4) . .
O5 C1 C2 C7 28.1(5) . .
O4 C1 C2 C3 28.8(6) . .
O5 C1 C2 C3 -151.8(3) . .
C7 C2 C3 C4 -1.9(5) . .
C1 C2 C3 C4 178.0(3) . .
C2 C3 C4 C5 0.6(5) . .
C2 C3 C4 C13 -177.0(3) . .
C3 C4 C5 C6 1.5(5) . .
C13 C4 C5 C6 179.0(3) . .
C4 C5 C6 C7 -2.2(6) . .
C4 C5 C6 C8 175.9(3) . .
C3 C2 C7 C6 1.1(6) . .
C1 C2 C7 C6 -178.8(4) . .
C5 C6 C7 C2 1.0(6) . .
C8 C6 C7 C2 -177.2(3) . .
C5 C6 C8 C9 34.9(5) . .
C7 C6 C8 C9 -146.9(4) . .
C5 C6 C8 C12 -143.7(4) . .
C7 C6 C8 C12 34.4(6) . .
C12 C8 C9 C10 2.7(6) . .
C6 C8 C9 C10 -176.0(4) . .
C8 C9 C10 N1 -0.6(7) . .
N1 C11 C12 C8 -0.3(7) . .
C9 C8 C12 C11 -2.3(6) . .
C6 C8 C12 C11 176.4(4) . .
Ni1 O2 C13 O1 6.3(3) . .
Ni1 O2 C13 C4 -169.8(3) . .
Ni1 O1 C13 O2 -6.9(4) . .
Ni1 O1 C13 C4 169.3(3) . .
C5 C4 C13 O2 5.4(5) . .
C3 C4 C13 O2 -177.0(3) . .
C5 C4 C13 O1 -170.7(3) . .
C3 C4 C13 O1 6.8(5) . .
C5 C4 C13 Ni1 -117.9(13) . .
C3 C4 C13 Ni1 59.6(15) . .
O5 Ni1 C13 O2 -12.0(3) 1_565 .
N1 Ni1 C13 O2 176.9(2) 1_454 .
O1 Ni1 C13 O2 173.4(4) . .
O3 Ni1 C13 O2 84.9(2) . .
O5 Ni1 C13 O2 -85.2(2) 2_565 .
O5 Ni1 C13 O1 174.6(2) 1_565 .
N1 Ni1 C13 O1 3.6(3) 1_454 .
O3 Ni1 C13 O1 -88.4(2) . .
O5 Ni1 C13 O1 101.5(2) 2_565 .
O2 Ni1 C13 O1 -173.4(4) . .
O5 Ni1 C13 C4 116.2(14) 1_565 .
N1 Ni1 C13 C4 -54.9(14) 1_454 .
O1 Ni1 C13 C4 -58.4(13) . .
O3 Ni1 C13 C4 -146.9(14) . .
O5 Ni1 C13 C4 43.0(14) 2_565 .
O2 Ni1 C13 C4 128.2(15) . .
C9 C10 N1 C11 -2.0(6) . .
C9 C10 N1 Ni1 174.6(3) . 1_656
C12 C11 N1 C10 2.4(6) . .
C12 C11 N1 Ni1 -174.3(3) . 1_656
